data_7063874
loop_
_publ_author_name
'Ali, Asgar'
'Ahmed, Zubair'
'Iftikhar, Khalid'
'Uddin, Rahis'

_publ_section_title
;
 Photophysical studies of low-symmetry Sm(iii) and Tb(iii) complexes
 reveal remarkable quantum yields
;
_journal_issue 28
_journal_name_full 'New Journal of Chemistry'
_journal_page_first 12368
_journal_page_last 12381
_journal_paper_doi 10.1039/D5NJ01687H
_journal_volume 49
_journal_year 2025
_chemical_formula_moiety Tb(fod)3(bzi)
_chemical_formula_sum 'C37 H36 F21 N2 O6 Tb'
_chemical_formula_weight 1162.60
_chemical_name_common Terbium-benzimidazole
_chemical_name_systematic Tb(fod)3(bzi)
_space_group_crystal_system monoclinic
_space_group_IT_number 14
_space_group_name_Hall '-P 2ybc'
_space_group_name_H-M_alt 'P 1 21/c 1'
_atom_sites_solution_hydrogens mixed
_audit_creation_method SHELXL-2018/3
_audit_update_record
;
2023-09-30 deposited with the CCDC.	2025-06-19 downloaded from the CCDC.
;
_cell_angle_alpha 90
_cell_angle_beta 111.388(7)
_cell_angle_gamma 90
_cell_formula_units_Z 4
_cell_length_a 15.455(2)
_cell_length_b 17.685(2)
_cell_length_c 18.393(2)
_cell_measurement_reflns_used 9887
_cell_measurement_temperature 173(2)
_cell_measurement_theta_max 67.24
_cell_measurement_theta_min 3.07
_cell_volume 4681.0(10)
_computing_cell_refinement 'APEX3/SAINT (Bruker, 2016)'
_computing_data_collection 'APEX3(Bruker, 2016)'
_computing_data_reduction 'SAINT/XPREP (Bruker, 2016)'
_computing_molecular_graphics 'ORTEP3 (Farrugia, 2012)'
_computing_structure_refinement 'SHELXL-2018/3 (Sheldrick, 2018)'
_computing_structure_solution 'SHELXT 2018/2 (Sheldrick, 2018)'
_diffrn_ambient_temperature 173(2)
_diffrn_measured_fraction_theta_full 0.999
_diffrn_measured_fraction_theta_max 0.994
_diffrn_measurement_device_type 'Bruker D8 Venture Diffractometer'
_diffrn_measurement_method '\f and \w scans'
_diffrn_radiation_type CuK\a
_diffrn_radiation_wavelength 1.54178
_diffrn_reflns_av_R_equivalents 0.1087
_diffrn_reflns_av_unetI/netI 0.0537
_diffrn_reflns_Laue_measured_fraction_full 0.999
_diffrn_reflns_Laue_measured_fraction_max 0.994
_diffrn_reflns_limit_h_max 18
_diffrn_reflns_limit_h_min -18
_diffrn_reflns_limit_k_max 21
_diffrn_reflns_limit_k_min -21
_diffrn_reflns_limit_l_max 21
_diffrn_reflns_limit_l_min -22
_diffrn_reflns_number 71157
_diffrn_reflns_point_group_measured_fraction_full 0.999
_diffrn_reflns_point_group_measured_fraction_max 0.994
_diffrn_reflns_theta_full 67.679
_diffrn_reflns_theta_max 68.592
_diffrn_reflns_theta_min 3.071
_diffrn_source 'micro focus sealed tube'
_exptl_absorpt_coefficient_mu 8.603
_exptl_absorpt_correction_T_max 0.7531
_exptl_absorpt_correction_T_min 0.5443
_exptl_absorpt_correction_type multi-scan
_exptl_absorpt_process_details 'SADABS-2016/2 - Bruker AXS'
_exptl_crystal_colour colorless
_exptl_crystal_density_diffrn 1.650
_exptl_crystal_description block
_exptl_crystal_F_000 2296
_exptl_crystal_preparation 'Magnetic properties,Luminescent'
_exptl_crystal_recrystallization_method 'Re-crystallisation from solvent: carbon tetrachloride'
_exptl_crystal_size_max 0.089
_exptl_crystal_size_mid 0.052
_exptl_crystal_size_min 0.047
_refine_diff_density_max 0.758
_refine_diff_density_min -1.189
_refine_diff_density_rms 0.099
_refine_ls_extinction_coef 0.00043(5)
_refine_ls_extinction_expression Fc^*^=kFc[1+0.001xFc^2^\l^3^/sin(2\q)]^-1/4^
_refine_ls_extinction_method 'SHELXL-2018/3 (Sheldrick 2018)'
_refine_ls_goodness_of_fit_ref 1.051
_refine_ls_hydrogen_treatment mixed
_refine_ls_matrix_type full
_refine_ls_number_parameters 665
_refine_ls_number_reflns 8591
_refine_ls_number_restraints 142
_refine_ls_restrained_S_all 1.050
_refine_ls_R_factor_all 0.0825
_refine_ls_R_factor_gt 0.0549
_refine_ls_shift/su_max 0.001
_refine_ls_shift/su_mean 0.000
_refine_ls_structure_factor_coef Fsqd
_refine_ls_weighting_details 'w=1/[\s^2^(Fo^2^)+(0.0723P)^2^+11.4271P] where P=(Fo^2^+2Fc^2^)/3'
_refine_ls_weighting_scheme calc
_refine_ls_wR_factor_gt 0.1365
_refine_ls_wR_factor_ref 0.1569
_reflns_Friedel_coverage 0.000
_reflns_number_gt 6259
_reflns_number_total 8591
_reflns_threshold_expression 'I > 2\s(I)'
_cod_data_source_file d5nj01687h2.cif
_cod_data_source_block shelx
_cod_original_cell_volume 4680.9(11)
_cod_original_sg_symbol_H-M 'P 21/c'
_cod_database_code 7063874
_shelx_shelxl_version_number 2018/3
_shelx_space_group_comment
;
The symmetry employed for this shelxl refinement is uniquely defined
by the following loop, which should always be used as a source of
symmetry information in preference to the above space-group names.
They are only intended as comments.
;
_shelx_estimated_absorpt_t_min 0.515
_shelx_estimated_absorpt_t_max 0.688

loop_
_space_group_symop_operation_xyz
'x, y, z'
'-x, y+1/2, -z+1/2'
'-x, -y, -z'
'x, -y-1/2, z-1/2'

loop_
_atom_site_label
_atom_site_type_symbol
_atom_site_fract_x
_atom_site_fract_y
_atom_site_fract_z
_atom_site_U_iso_or_equiv
_atom_site_adp_type
_atom_site_occupancy
_atom_site_site_symmetry_order
_atom_site_calc_flag
_atom_site_refinement_flags_posn
_atom_site_refinement_flags_adp
_atom_site_refinement_flags_occupancy
_atom_site_disorder_assembly
_atom_site_disorder_group
Tb1 Tb 0.66993(2) 0.35678(2) 0.65844(2) 0.03746(15) Uani 1 1 d . . . . .
C1 C 1.0639(8) 0.3516(7) 0.6037(8) 0.100(3) Uani 1 1 d . . . . .
C2 C 0.9833(5) 0.3378(4) 0.6318(5) 0.0626(19) Uani 1 1 d . . . . .
C3 C 0.9082(5) 0.2823(4) 0.5854(5) 0.0623(19) Uani 1 1 d . . . . .
C4 C 0.8327(4) 0.2689(4) 0.6178(4) 0.0507(16) Uani 1 1 d . . . . .
C5 C 0.8336(5) 0.2032(4) 0.6578(5) 0.064(2) Uani 1 1 d . . . . .
H5 H 0.881742 0.167529 0.664191 0.076 Uiso 1 1 calc R U . . .
C6 C 0.7656(5) 0.1870(4) 0.6899(5) 0.067(2) Uani 1 1 d . . . . .
C7 C 0.7681(5) 0.1111(5) 0.7317(6) 0.101(4) Uani 1 1 d D . . . .
C8A C 0.8589(18) 0.067(2) 0.752(3) 0.140(9) Uani 0.28(2) 1 d D U P A 1
H8A1 H 0.910344 0.097668 0.786669 0.210 Uiso 0.28(2) 1 calc R U P A 1
H8A2 H 0.854600 0.019946 0.778741 0.210 Uiso 0.28(2) 1 calc R U P A 1
H8A3 H 0.869971 0.055236 0.704238 0.210 Uiso 0.28(2) 1 calc R U P A 1
C9A C 0.752(3) 0.1347(19) 0.8062(17) 0.129(10) Uani 0.28(2) 1 d D U P A 1
H9A1 H 0.693020 0.162837 0.791787 0.193 Uiso 0.28(2) 1 calc R U P A 1
H9A2 H 0.748091 0.089455 0.835784 0.193 Uiso 0.28(2) 1 calc R U P A 1
H9A3 H 0.802887 0.166799 0.838359 0.193 Uiso 0.28(2) 1 calc R U P A 1
C10A C 0.685(2) 0.066(2) 0.678(2) 0.118(10) Uani 0.28(2) 1 d D U P A 1
H10A H 0.628177 0.095453 0.665771 0.176 Uiso 0.28(2) 1 calc R U P A 1
H10B H 0.694784 0.053814 0.629158 0.176 Uiso 0.28(2) 1 calc R U P A 1
H10C H 0.679414 0.018524 0.703661 0.176 Uiso 0.28(2) 1 calc R U P A 1
C8B C 0.734(3) 0.0443(13) 0.6770(16) 0.143(9) Uani 0.37(2) 1 d D U P A 2
H8B1 H 0.669690 0.053897 0.641354 0.214 Uiso 0.37(2) 1 calc R U P A 2
H8B2 H 0.773633 0.037256 0.646738 0.214 Uiso 0.37(2) 1 calc R U P A 2
H8B3 H 0.735001 -0.001422 0.707522 0.214 Uiso 0.37(2) 1 calc R U P A 2
C9B C 0.8683(11) 0.0963(15) 0.7878(17) 0.108(9) Uani 0.37(2) 1 d D U P A 2
H9B1 H 0.890368 0.139606 0.823043 0.163 Uiso 0.37(2) 1 calc R U P A 2
H9B2 H 0.869895 0.050677 0.818439 0.163 Uiso 0.37(2) 1 calc R U P A 2
H9B3 H 0.908526 0.089355 0.757655 0.163 Uiso 0.37(2) 1 calc R U P A 2
C10B C 0.708(2) 0.1200(16) 0.7817(18) 0.131(9) Uani 0.37(2) 1 d D U P A 2
H10D H 0.729757 0.163148 0.817111 0.197 Uiso 0.37(2) 1 calc R U P A 2
H10E H 0.642778 0.128615 0.747598 0.197 Uiso 0.37(2) 1 calc R U P A 2
H10F H 0.711516 0.073884 0.812353 0.197 Uiso 0.37(2) 1 calc R U P A 2
C8C C 0.8104(19) 0.0511(11) 0.6930(17) 0.125(8) Uani 0.357(14) 1 d D U P A 3
H8C1 H 0.775588 0.050582 0.636493 0.187 Uiso 0.357(14) 1 calc R U P A 3
H8C2 H 0.875519 0.063632 0.703169 0.187 Uiso 0.357(14) 1 calc R U P A 3
H8C3 H 0.806747 0.001130 0.714710 0.187 Uiso 0.357(14) 1 calc R U P A 3
C9C C 0.825(2) 0.1093(19) 0.8188(9) 0.132(9) Uani 0.357(14) 1 d D U P A 3
H9C1 H 0.888354 0.125656 0.828173 0.198 Uiso 0.357(14) 1 calc R U P A 3
H9C2 H 0.796501 0.143423 0.846001 0.198 Uiso 0.357(14) 1 calc R U P A 3
H9C3 H 0.825395 0.057713 0.838484 0.198 Uiso 0.357(14) 1 calc R U P A 3
C10C C 0.6689(11) 0.0856(15) 0.7178(18) 0.128(9) Uani 0.357(14) 1 d D U P A 3
H10G H 0.632041 0.086599 0.661730 0.192 Uiso 0.357(14) 1 calc R U P A 3
H10H H 0.669971 0.034012 0.737643 0.192 Uiso 0.357(14) 1 calc R U P A 3
H10I H 0.641077 0.119722 0.745161 0.192 Uiso 0.357(14) 1 calc R U P A 3
C11 C 0.8636(6) 0.6363(5) 0.6777(6) 0.081(3) Uani 1 1 d . . . . .
C12 C 0.7669(5) 0.6477(4) 0.6787(5) 0.065(2) Uani 1 1 d . . . . .
C13 C 0.7437(5) 0.6066(4) 0.7424(4) 0.0522(16) Uani 1 1 d . . . . .
C14 C 0.7549(4) 0.5206(3) 0.7441(3) 0.0422(14) Uani 1 1 d . . . . .
C15 C 0.8286(5) 0.4919(4) 0.8036(4) 0.0544(17) Uani 1 1 d . . . . .
H15 H 0.865030 0.525934 0.842805 0.065 Uiso 1 1 calc R U . . .
C16 C 0.8554(4) 0.4135(4) 0.8116(4) 0.0462(15) Uani 1 1 d . . . . .
C17 C 0.9429(5) 0.3906(4) 0.8809(4) 0.0521(16) Uani 1 1 d . . . . .
C18 C 1.0263(5) 0.4328(5) 0.8743(5) 0.076(2) Uani 1 1 d . . . . .
H18A H 1.016074 0.487463 0.875315 0.114 Uiso 1 1 calc R U . . .
H18B H 1.082665 0.418900 0.918307 0.114 Uiso 1 1 calc R U . . .
H18C H 1.033416 0.419147 0.825204 0.114 Uiso 1 1 calc R U . . .
C19 C 0.9293(6) 0.4122(5) 0.9567(4) 0.072(2) Uani 1 1 d . . . . .
H19A H 0.920900 0.467007 0.958122 0.109 Uiso 1 1 calc R U . . .
H19B H 0.874293 0.386388 0.959077 0.109 Uiso 1 1 calc R U . . .
H19C H 0.984176 0.396902 1.001511 0.109 Uiso 1 1 calc R U . . .
C20 C 0.9560(6) 0.3049(4) 0.8796(5) 0.076(2) Uani 1 1 d . . . . .
H20A H 0.901723 0.279360 0.883856 0.113 Uiso 1 1 calc R U . . .
H20B H 0.962630 0.290336 0.830491 0.113 Uiso 1 1 calc R U . . .
H20C H 1.011879 0.290088 0.923594 0.113 Uiso 1 1 calc R U . . .
C21 C 0.3180(10) 0.1157(7) 0.5161(7) 0.107(4) Uani 1 1 d . . . . .
C22 C 0.4026(6) 0.1567(5) 0.5753(5) 0.070(2) Uani 1 1 d . . . . .
C23 C 0.3846(5) 0.2387(4) 0.5917(4) 0.0569(18) Uani 1 1 d . . . . .
C24 C 0.4723(4) 0.2794(4) 0.6483(4) 0.0496(15) Uani 1 1 d . . . . .
C25 C 0.4874(5) 0.2797(4) 0.7264(4) 0.0534(16) Uani 1 1 d . . . . .
H25 H 0.446219 0.251959 0.744057 0.064 Uiso 1 1 calc R U . . .
C26 C 0.5616(5) 0.3196(4) 0.7818(4) 0.0490(15) Uani 1 1 d . . . . .
C27 C 0.5691(6) 0.3247(5) 0.8670(4) 0.065(2) Uani 1 1 d . . . . .
C28 C 0.5318(11) 0.2585(6) 0.8937(6) 0.143(6) Uani 1 1 d . . . . .
H28A H 0.469428 0.247220 0.856192 0.215 Uiso 1 1 calc R U . . .
H28B H 0.572545 0.214953 0.897723 0.215 Uiso 1 1 calc R U . . .
H28C H 0.528608 0.269068 0.944934 0.215 Uiso 1 1 calc R U . . .
C29 C 0.5091(12) 0.3929(8) 0.8710(7) 0.154(6) Uani 1 1 d . . . . .
H29A H 0.531908 0.438489 0.853591 0.231 Uiso 1 1 calc R U . . .
H29B H 0.444362 0.383740 0.837128 0.231 Uiso 1 1 calc R U . . .
H29C H 0.512716 0.399838 0.924937 0.231 Uiso 1 1 calc R U . . .
C30 C 0.6628(10) 0.3487(9) 0.9175(6) 0.156(7) Uani 1 1 d . . . . .
H30A H 0.681239 0.393073 0.894738 0.235 Uiso 1 1 calc R U . . .
H30B H 0.662917 0.361521 0.969402 0.235 Uiso 1 1 calc R U . . .
H30C H 0.706855 0.307406 0.922191 0.235 Uiso 1 1 calc R U . . .
C31 C 0.5075(4) 0.4061(3) 0.4816(3) 0.0399(13) Uani 1 1 d . . . . .
H31 H 0.463084 0.378552 0.495452 0.048 Uiso 1 1 calc R U . . .
C32 C 0.6367(4) 0.4551(3) 0.4838(3) 0.0401(13) Uani 1 1 d . . . . .
C33 C 0.7279(4) 0.4799(4) 0.5022(4) 0.0484(15) Uani 1 1 d . . . . .
H33 H 0.776339 0.463622 0.548440 0.058 Uiso 1 1 calc R U . . .
C34 C 0.7448(5) 0.5287(4) 0.4509(4) 0.0573(18) Uani 1 1 d . . . . .
H34 H 0.806340 0.546703 0.462570 0.069 Uiso 1 1 calc R U . . .
C35 C 0.6750(5) 0.5528(4) 0.3824(4) 0.0585(18) Uani 1 1 d . . . . .
H35 H 0.689931 0.586729 0.348706 0.070 Uiso 1 1 calc R U . . .
C36 C 0.5851(5) 0.5285(4) 0.3627(4) 0.0526(16) Uani 1 1 d . . . . .
H36 H 0.537461 0.544166 0.315670 0.063 Uiso 1 1 calc R U . . .
C37 C 0.5669(4) 0.4795(3) 0.4149(3) 0.0402(13) Uani 1 1 d . . . . .
N1 N 0.5974(3) 0.4090(3) 0.5252(3) 0.0376(11) Uani 1 1 d . . . . .
N2 N 0.4865(4) 0.4466(3) 0.4154(3) 0.0438(12) Uani 1 1 d . . . . .
H2N H 0.432(5) 0.451(4) 0.386(4) 0.053 Uiso 1 1 d . U . . .
O1 O 0.7752(3) 0.3234(2) 0.6041(2) 0.0475(10) Uani 1 1 d . . . . .
O2 O 0.7004(3) 0.2302(2) 0.6855(3) 0.0535(11) Uani 1 1 d . . . . .
O3 O 0.6938(3) 0.4865(2) 0.6873(2) 0.0393(9) Uani 1 1 d . . . . .
O4 O 0.8104(3) 0.3651(2) 0.7642(2) 0.0446(10) Uani 1 1 d . . . . .
O5 O 0.5223(3) 0.3081(2) 0.6134(2) 0.0473(10) Uani 1 1 d . . . . .
O6 O 0.6200(3) 0.3557(2) 0.7628(2) 0.0499(11) Uani 1 1 d . . . . .
F1 F 1.0352(7) 0.3758(8) 0.5346(6) 0.223(6) Uani 1 1 d . . . . .
F2 F 1.1093(6) 0.2908(5) 0.6055(8) 0.195(5) Uani 1 1 d . . . . .
F3 F 1.1226(4) 0.4008(4) 0.6485(5) 0.131(2) Uani 1 1 d . . . . .
F4 F 0.9460(4) 0.4036(3) 0.6372(4) 0.117(2) Uani 1 1 d . . . . .
F5 F 1.0222(4) 0.3116(4) 0.7049(3) 0.1006(17) Uani 1 1 d . . . . .
F6 F 0.8710(3) 0.3077(4) 0.5109(3) 0.0946(17) Uani 1 1 d . . . . .
F7 F 0.9538(3) 0.2170(3) 0.5825(3) 0.0920(16) Uani 1 1 d . . . . .
F8 F 0.8759(5) 0.6782(4) 0.6225(5) 0.144(3) Uani 1 1 d . . . . .
F9 F 0.9277(4) 0.6512(4) 0.7457(4) 0.125(2) Uani 1 1 d . . . . .
F10 F 0.8758(3) 0.5651(3) 0.6610(3) 0.0852(14) Uani 1 1 d . . . . .
F11 F 0.7558(4) 0.7229(2) 0.6854(4) 0.1000(17) Uani 1 1 d . . . . .
F12 F 0.7052(3) 0.6267(2) 0.6079(2) 0.0685(11) Uani 1 1 d . . . . .
F13 F 0.7936(3) 0.6396(2) 0.8112(3) 0.0767(13) Uani 1 1 d . . . . .
F14 F 0.6524(3) 0.6237(2) 0.7290(2) 0.0643(11) Uani 1 1 d . . . . .
F15 F 0.2517(6) 0.1101(6) 0.5386(6) 0.188(4) Uani 1 1 d . . . . .
F16 F 0.2952(7) 0.1443(4) 0.4476(4) 0.165(4) Uani 1 1 d . . . . .
F17 F 0.3459(6) 0.0452(4) 0.5081(4) 0.154(3) Uani 1 1 d . . . . .
F18 F 0.4279(4) 0.1183(3) 0.6428(3) 0.0907(15) Uani 1 1 d . . . . .
F19 F 0.4738(4) 0.1536(3) 0.5508(3) 0.0928(16) Uani 1 1 d . . . . .
F20 F 0.3156(3) 0.2389(3) 0.6206(3) 0.0758(12) Uani 1 1 d . . . . .
F21 F 0.3524(3) 0.2754(3) 0.5229(2) 0.0755(13) Uani 1 1 d . . . . .

loop_
_atom_site_aniso_label
_atom_site_aniso_U_11
_atom_site_aniso_U_22
_atom_site_aniso_U_33
_atom_site_aniso_U_23
_atom_site_aniso_U_13
_atom_site_aniso_U_12
Tb1 0.0364(2) 0.0399(2) 0.0345(2) 0.00183(15) 0.01101(14) -0.00410(15)
C1 0.075(7) 0.106(8) 0.137(10) 0.005(7) 0.059(7) -0.007(6)
C2 0.052(4) 0.062(5) 0.081(6) -0.005(4) 0.033(4) -0.004(3)
C3 0.050(4) 0.068(5) 0.071(5) -0.009(4) 0.024(4) 0.010(3)
C4 0.042(4) 0.056(4) 0.054(4) -0.013(3) 0.017(3) -0.003(3)
C5 0.047(4) 0.041(4) 0.102(6) -0.001(4) 0.025(4) -0.001(3)
C6 0.050(4) 0.045(4) 0.089(6) 0.016(4) 0.008(4) 0.000(3)
C7 0.069(6) 0.053(5) 0.180(11) 0.049(6) 0.045(7) 0.013(4)
C8A 0.173(17) 0.061(12) 0.123(14) 0.025(11) -0.020(13) -0.045(12)
C9A 0.177(19) 0.056(13) 0.088(14) 0.036(11) -0.030(15) -0.050(13)
C10A 0.172(18) 0.028(12) 0.108(14) -0.006(11) -0.004(15) -0.052(12)
C8B 0.184(17) 0.044(10) 0.127(13) 0.012(10) -0.030(13) -0.055(11)
C9B 0.154(16) 0.038(10) 0.087(14) 0.026(10) -0.011(12) -0.051(11)
C10B 0.164(18) 0.067(12) 0.112(14) 0.040(11) -0.010(14) -0.055(12)
C8C 0.169(16) 0.046(10) 0.109(13) 0.014(10) -0.009(13) -0.055(11)
C9C 0.177(17) 0.068(11) 0.094(13) 0.025(11) -0.018(13) -0.042(12)
C10C 0.171(16) 0.049(11) 0.113(14) 0.031(10) -0.008(13) -0.058(11)
C11 0.058(5) 0.072(6) 0.111(8) -0.001(5) 0.029(5) -0.018(4)
C12 0.054(4) 0.047(4) 0.085(6) 0.000(4) 0.015(4) -0.006(3)
C13 0.052(4) 0.041(3) 0.054(4) -0.008(3) 0.008(3) 0.004(3)
C14 0.047(3) 0.037(3) 0.041(3) -0.003(3) 0.014(3) -0.003(3)
C15 0.056(4) 0.049(4) 0.047(4) -0.012(3) 0.006(3) -0.002(3)
C16 0.042(3) 0.053(4) 0.039(3) 0.001(3) 0.010(3) 0.002(3)
C17 0.049(4) 0.053(4) 0.042(3) -0.001(3) 0.001(3) 0.007(3)
C18 0.046(4) 0.093(6) 0.073(5) 0.000(5) 0.003(4) -0.001(4)
C19 0.082(6) 0.076(5) 0.044(4) -0.002(4) 0.005(4) -0.007(4)
C20 0.069(5) 0.074(5) 0.059(5) 0.008(4) -0.006(4) 0.021(4)
C21 0.128(10) 0.100(8) 0.086(8) -0.025(6) 0.031(7) -0.059(7)
C22 0.079(6) 0.075(5) 0.060(5) 0.000(4) 0.028(4) -0.019(4)
C23 0.050(4) 0.067(5) 0.053(4) 0.010(3) 0.018(3) -0.014(3)
C24 0.048(4) 0.047(4) 0.051(4) 0.009(3) 0.016(3) -0.007(3)
C25 0.052(4) 0.057(4) 0.053(4) 0.009(3) 0.021(3) -0.010(3)
C26 0.053(4) 0.051(4) 0.048(4) 0.007(3) 0.024(3) -0.003(3)
C27 0.069(5) 0.087(6) 0.039(4) 0.002(4) 0.020(4) -0.014(4)
C28 0.280(18) 0.101(8) 0.070(6) -0.001(6) 0.089(9) -0.073(10)
C29 0.261(19) 0.132(11) 0.109(9) 0.000(8) 0.115(11) 0.048(12)
C30 0.149(12) 0.28(2) 0.041(5) -0.017(8) 0.039(6) -0.061(11)
C31 0.040(3) 0.042(3) 0.038(3) 0.002(3) 0.015(3) 0.002(3)
C32 0.042(3) 0.041(3) 0.038(3) -0.006(3) 0.015(3) 0.002(2)
C33 0.040(3) 0.053(4) 0.051(4) 0.004(3) 0.016(3) -0.004(3)
C34 0.052(4) 0.065(4) 0.063(4) 0.006(4) 0.031(4) -0.009(3)
C35 0.071(5) 0.057(4) 0.061(4) 0.014(3) 0.039(4) 0.001(4)
C36 0.063(4) 0.054(4) 0.044(4) 0.010(3) 0.023(3) 0.012(3)
C37 0.046(3) 0.035(3) 0.042(3) 0.000(3) 0.019(3) 0.001(2)
N1 0.033(3) 0.042(3) 0.038(3) 0.003(2) 0.013(2) -0.003(2)
N2 0.038(3) 0.049(3) 0.040(3) 0.003(2) 0.010(2) 0.002(2)
O1 0.048(2) 0.050(2) 0.050(2) 0.007(2) 0.024(2) 0.005(2)
O2 0.052(3) 0.032(2) 0.075(3) 0.015(2) 0.021(2) -0.0019(19)
O3 0.042(2) 0.0280(19) 0.043(2) -0.0027(17) 0.0102(18) -0.0046(16)
O4 0.038(2) 0.042(2) 0.044(2) 0.0001(19) 0.0026(18) -0.0044(18)
O5 0.041(2) 0.058(3) 0.043(2) 0.005(2) 0.0161(19) -0.0124(19)
O6 0.053(3) 0.061(3) 0.040(2) 0.001(2) 0.022(2) -0.010(2)
F1 0.164(8) 0.380(17) 0.139(7) 0.061(8) 0.072(6) -0.113(10)
F2 0.120(6) 0.164(8) 0.362(15) -0.065(8) 0.162(8) -0.015(5)
F3 0.093(4) 0.127(5) 0.197(7) -0.029(5) 0.082(5) -0.045(4)
F4 0.081(3) 0.068(3) 0.210(7) -0.036(4) 0.063(4) -0.007(3)
F5 0.087(4) 0.129(5) 0.077(3) -0.004(3) 0.020(3) -0.036(3)
F6 0.070(3) 0.163(5) 0.058(3) 0.002(3) 0.032(2) 0.006(3)
F7 0.076(3) 0.083(3) 0.135(4) -0.035(3) 0.060(3) 0.004(2)
F8 0.130(5) 0.128(5) 0.199(7) 0.046(5) 0.092(5) -0.033(4)
F9 0.060(3) 0.131(5) 0.161(6) -0.057(4) 0.012(4) -0.026(3)
F10 0.075(3) 0.085(3) 0.102(4) -0.011(3) 0.040(3) -0.009(3)
F11 0.104(4) 0.040(2) 0.143(5) 0.008(3) 0.031(3) -0.002(2)
F12 0.066(3) 0.065(3) 0.066(3) 0.015(2) 0.013(2) -0.010(2)
F13 0.081(3) 0.057(3) 0.067(3) -0.025(2) -0.003(2) 0.008(2)
F14 0.060(2) 0.057(2) 0.074(3) -0.009(2) 0.021(2) 0.0139(19)
F15 0.143(7) 0.239(10) 0.194(8) -0.108(7) 0.076(6) -0.139(7)
F16 0.212(9) 0.137(6) 0.077(4) -0.009(4) -0.029(5) -0.068(5)
F17 0.212(8) 0.098(5) 0.129(6) -0.041(4) 0.034(5) -0.056(5)
F18 0.132(4) 0.064(3) 0.067(3) 0.008(2) 0.025(3) -0.011(3)
F19 0.104(4) 0.088(4) 0.102(4) -0.024(3) 0.056(3) -0.015(3)
F20 0.048(2) 0.096(3) 0.088(3) -0.001(3) 0.031(2) -0.019(2)
F21 0.059(2) 0.084(3) 0.062(3) 0.025(2) -0.003(2) -0.022(2)

loop_
_atom_type_symbol
_atom_type_description
_atom_type_scat_dispersion_real
_atom_type_scat_dispersion_imag
_atom_type_scat_source
C C 0.0181 0.0091 'International Tables Vol C Tables 4.2.6.8 and 6.1.1.4'
H H 0.0000 0.0000 'International Tables Vol C Tables 4.2.6.8 and 6.1.1.4'
N N 0.0311 0.0180 'International Tables Vol C Tables 4.2.6.8 and 6.1.1.4'
O O 0.0492 0.0322 'International Tables Vol C Tables 4.2.6.8 and 6.1.1.4'
F F 0.0727 0.0534 'International Tables Vol C Tables 4.2.6.8 and 6.1.1.4'
Tb Tb -9.1472 9.1891 'International Tables Vol C Tables 4.2.6.8 and 6.1.1.4'

loop_
_geom_angle_atom_site_label_1
_geom_angle_atom_site_label_2
_geom_angle_atom_site_label_3
_geom_angle
_geom_angle_site_symmetry_1
_geom_angle_site_symmetry_3
_geom_angle_publ_flag
O1 Tb1 O5 121.38(15) . . ?
O1 Tb1 O2 73.75(16) . . ?
O5 Tb1 O2 79.13(16) . . ?
O1 Tb1 O6 150.43(16) . . ?
O5 Tb1 O6 73.01(15) . . ?
O2 Tb1 O6 85.24(16) . . ?
O1 Tb1 O4 77.62(15) . . ?
O5 Tb1 O4 145.70(14) . . ?
O2 Tb1 O4 79.98(15) . . ?
O6 Tb1 O4 78.42(16) . . ?
O1 Tb1 O3 105.86(15) . . ?
O5 Tb1 O3 120.08(15) . . ?
O2 Tb1 O3 153.56(16) . . ?
O6 Tb1 O3 83.86(14) . . ?
O4 Tb1 O3 74.27(13) . . ?
O1 Tb1 N1 78.45(15) . . ?
O5 Tb1 N1 75.54(14) . . ?
O2 Tb1 N1 124.05(16) . . ?
O6 Tb1 N1 131.08(16) . . ?
O4 Tb1 N1 138.69(15) . . ?
O3 Tb1 N1 80.60(14) . . ?
F1 C1 F2 107.4(13) . . ?
F1 C1 F3 108.5(11) . . ?
F2 C1 F3 107.2(10) . . ?
F1 C1 C2 111.4(10) . . ?
F2 C1 C2 111.4(9) . . ?
F3 C1 C2 110.8(10) . . ?
F4 C2 F5 106.2(7) . . ?
F4 C2 C3 110.2(6) . . ?
F5 C2 C3 108.1(6) . . ?
F4 C2 C1 108.5(8) . . ?
F5 C2 C1 105.7(8) . . ?
C3 C2 C1 117.5(8) . . ?
F6 C3 F7 106.0(6) . . ?
F6 C3 C4 110.3(6) . . ?
F7 C3 C4 111.6(6) . . ?
F6 C3 C2 108.0(7) . . ?
F7 C3 C2 105.6(6) . . ?
C4 C3 C2 114.9(6) . . ?
O1 C4 C5 128.2(6) . . ?
O1 C4 C3 112.7(6) . . ?
C5 C4 C3 119.1(6) . . ?
C4 C5 C6 122.2(7) . . ?
C4 C5 H5 118.9 . . ?
C6 C5 H5 118.9 . . ?
O2 C6 C5 123.9(7) . . ?
O2 C6 C7 116.1(7) . . ?
C5 C6 C7 120.0(7) . . ?
C9C C7 C10C 109.0(9) . . ?
C8A C7 C10A 111.6(10) . . ?
C8B C7 C9B 109.7(9) . . ?
C8A C7 C9A 110.8(10) . . ?
C10A C7 C9A 110.4(10) . . ?
C8B C7 C6 114.1(15) . . ?
C9C C7 C6 116.4(15) . . ?
C10C C7 C6 109.5(12) . . ?
C8A C7 C6 114.8(16) . . ?
C10A C7 C6 105.7(16) . . ?
C9B C7 C6 108.5(10) . . ?
C9A C7 C6 103.1(15) . . ?
C8B C7 C10B 109.4(9) . . ?
C9B C7 C10B 107.4(9) . . ?
C6 C7 C10B 107.5(12) . . ?
C9C C7 C8C 107.1(9) . . ?
C10C C7 C8C 106.6(9) . . ?
C6 C7 C8C 107.7(12) . . ?
C7 C8A H8A1 109.5 . . ?
C7 C8A H8A2 109.5 . . ?
H8A1 C8A H8A2 109.5 . . ?
C7 C8A H8A3 109.5 . . ?
H8A1 C8A H8A3 109.5 . . ?
H8A2 C8A H8A3 109.5 . . ?
C7 C9A H9A1 109.5 . . ?
C7 C9A H9A2 109.5 . . ?
H9A1 C9A H9A2 109.5 . . ?
C7 C9A H9A3 109.5 . . ?
H9A1 C9A H9A3 109.5 . . ?
H9A2 C9A H9A3 109.5 . . ?
C7 C10A H10A 109.5 . . ?
C7 C10A H10B 109.5 . . ?
H10A C10A H10B 109.5 . . ?
C7 C10A H10C 109.5 . . ?
H10A C10A H10C 109.5 . . ?
H10B C10A H10C 109.5 . . ?
C7 C8B H8B1 109.5 . . ?
C7 C8B H8B2 109.5 . . ?
H8B1 C8B H8B2 109.5 . . ?
C7 C8B H8B3 109.5 . . ?
H8B1 C8B H8B3 109.5 . . ?
H8B2 C8B H8B3 109.5 . . ?
C7 C9B H9B1 109.5 . . ?
C7 C9B H9B2 109.5 . . ?
H9B1 C9B H9B2 109.5 . . ?
C7 C9B H9B3 109.5 . . ?
H9B1 C9B H9B3 109.5 . . ?
H9B2 C9B H9B3 109.5 . . ?
C7 C10B H10D 109.5 . . ?
C7 C10B H10E 109.5 . . ?
H10D C10B H10E 109.5 . . ?
C7 C10B H10F 109.5 . . ?
H10D C10B H10F 109.5 . . ?
H10E C10B H10F 109.5 . . ?
C7 C8C H8C1 109.5 . . ?
C7 C8C H8C2 109.5 . . ?
H8C1 C8C H8C2 109.5 . . ?
C7 C8C H8C3 109.5 . . ?
H8C1 C8C H8C3 109.5 . . ?
H8C2 C8C H8C3 109.5 . . ?
C7 C9C H9C1 109.5 . . ?
C7 C9C H9C2 109.5 . . ?
H9C1 C9C H9C2 109.5 . . ?
C7 C9C H9C3 109.5 . . ?
H9C1 C9C H9C3 109.5 . . ?
H9C2 C9C H9C3 109.5 . . ?
C7 C10C H10G 109.5 . . ?
C7 C10C H10H 109.5 . . ?
H10G C10C H10H 109.5 . . ?
C7 C10C H10I 109.5 . . ?
H10G C10C H10I 109.5 . . ?
H10H C10C H10I 109.5 . . ?
F9 C11 F10 106.9(8) . . ?
F9 C11 F8 110.4(8) . . ?
F10 C11 F8 106.3(9) . . ?
F9 C11 C12 111.7(9) . . ?
F10 C11 C12 110.8(6) . . ?
F8 C11 C12 110.6(8) . . ?
F11 C12 F12 106.8(6) . . ?
F11 C12 C11 106.9(6) . . ?
F12 C12 C11 107.7(7) . . ?
F11 C12 C13 108.9(7) . . ?
F12 C12 C13 109.1(6) . . ?
C11 C12 C13 117.0(7) . . ?
F13 C13 F14 105.8(5) . . ?
F13 C13 C12 107.5(6) . . ?
F14 C13 C12 105.7(5) . . ?
F13 C13 C14 112.9(5) . . ?
F14 C13 C14 108.8(5) . . ?
C12 C13 C14 115.6(6) . . ?
O3 C14 C15 129.5(6) . . ?
O3 C14 C13 114.2(5) . . ?
C15 C14 C13 116.3(6) . . ?
C14 C15 C16 124.6(6) . . ?
C14 C15 H15 117.7 . . ?
C16 C15 H15 117.7 . . ?
O4 C16 C15 121.8(6) . . ?
O4 C16 C17 120.1(6) . . ?
C15 C16 C17 118.1(6) . . ?
C20 C17 C18 111.2(6) . . ?
C20 C17 C19 108.8(6) . . ?
C18 C17 C19 110.4(6) . . ?
C20 C17 C16 109.2(5) . . ?
C18 C17 C16 108.5(6) . . ?
C19 C17 C16 108.6(6) . . ?
C17 C18 H18A 109.5 . . ?
C17 C18 H18B 109.5 . . ?
H18A C18 H18B 109.5 . . ?
C17 C18 H18C 109.5 . . ?
H18A C18 H18C 109.5 . . ?
H18B C18 H18C 109.5 . . ?
C17 C19 H19A 109.5 . . ?
C17 C19 H19B 109.5 . . ?
H19A C19 H19B 109.5 . . ?
C17 C19 H19C 109.5 . . ?
H19A C19 H19C 109.5 . . ?
H19B C19 H19C 109.5 . . ?
C17 C20 H20A 109.5 . . ?
C17 C20 H20B 109.5 . . ?
H20A C20 H20B 109.5 . . ?
C17 C20 H20C 109.5 . . ?
H20A C20 H20C 109.5 . . ?
H20B C20 H20C 109.5 . . ?
F15 C21 F16 113.3(14) . . ?
F15 C21 F17 107.3(10) . . ?
F16 C21 F17 104.0(10) . . ?
F15 C21 C22 113.1(10) . . ?
F16 C21 C22 111.5(9) . . ?
F17 C21 C22 106.8(11) . . ?
F19 C22 F18 107.1(7) . . ?
F19 C22 C23 109.7(6) . . ?
F18 C22 C23 108.1(6) . . ?
F19 C22 C21 109.5(8) . . ?
F18 C22 C21 107.5(7) . . ?
C23 C22 C21 114.7(9) . . ?
F21 C23 F20 107.1(6) . . ?
F21 C23 C22 107.6(6) . . ?
F20 C23 C22 107.8(6) . . ?
F21 C23 C24 109.9(5) . . ?
F20 C23 C24 110.9(6) . . ?
C22 C23 C24 113.3(6) . . ?
O5 C24 C25 128.6(6) . . ?
O5 C24 C23 112.8(5) . . ?
C25 C24 C23 118.6(6) . . ?
C24 C25 C26 122.8(6) . . ?
C24 C25 H25 118.6 . . ?
C26 C25 H25 118.6 . . ?
O6 C26 C25 122.0(6) . . ?
O6 C26 C27 117.4(6) . . ?
C25 C26 C27 120.4(6) . . ?
C28 C27 C30 115.8(9) . . ?
C28 C27 C26 113.7(7) . . ?
C30 C27 C26 110.7(7) . . ?
C28 C27 C29 107.0(10) . . ?
C30 C27 C29 102.5(10) . . ?
C26 C27 C29 105.9(7) . . ?
C27 C28 H28A 109.5 . . ?
C27 C28 H28B 109.5 . . ?
H28A C28 H28B 109.5 . . ?
C27 C28 H28C 109.5 . . ?
H28A C28 H28C 109.5 . . ?
H28B C28 H28C 109.5 . . ?
C27 C29 H29A 109.5 . . ?
C27 C29 H29B 109.5 . . ?
H29A C29 H29B 109.5 . . ?
C27 C29 H29C 109.5 . . ?
H29A C29 H29C 109.5 . . ?
H29B C29 H29C 109.5 . . ?
C27 C30 H30A 109.5 . . ?
C27 C30 H30B 109.5 . . ?
H30A C30 H30B 109.5 . . ?
C27 C30 H30C 109.5 . . ?
H30A C30 H30C 109.5 . . ?
H30B C30 H30C 109.5 . . ?
N1 C31 N2 112.4(5) . . ?
N1 C31 H31 123.8 . . ?
N2 C31 H31 123.8 . . ?
C33 C32 N1 130.8(5) . . ?
C33 C32 C37 119.9(6) . . ?
N1 C32 C37 109.2(5) . . ?
C34 C33 C32 117.4(6) . . ?
C34 C33 H33 121.3 . . ?
C32 C33 H33 121.3 . . ?
C33 C34 C35 122.3(6) . . ?
C33 C34 H34 118.9 . . ?
C35 C34 H34 118.9 . . ?
C36 C35 C34 121.3(6) . . ?
C36 C35 H35 119.4 . . ?
C34 C35 H35 119.4 . . ?
C35 C36 C37 116.8(6) . . ?
C35 C36 H36 121.6 . . ?
C37 C36 H36 121.6 . . ?
N2 C37 C36 132.5(6) . . ?
N2 C37 C32 105.3(5) . . ?
C36 C37 C32 122.2(6) . . ?
C31 N1 C32 105.0(5) . . ?
C31 N1 Tb1 125.6(4) . . ?
C32 N1 Tb1 128.9(4) . . ?
C31 N2 C37 108.0(5) . . ?
C31 N2 H2N 120(5) . . ?
C37 N2 H2N 132(5) . . ?
C4 O1 Tb1 131.9(4) . . ?
C6 O2 Tb1 135.1(4) . . ?
C14 O3 Tb1 130.9(4) . . ?
C16 O4 Tb1 138.0(4) . . ?
C24 O5 Tb1 132.3(4) . . ?
C26 O6 Tb1 136.5(4) . . ?

loop_
_geom_bond_atom_site_label_1
_geom_bond_atom_site_label_2
_geom_bond_distance
_geom_bond_site_symmetry_2
_geom_bond_publ_flag
Tb1 O1 2.277(4) . ?
Tb1 O5 2.292(4) . ?
Tb1 O2 2.304(4) . ?
Tb1 O6 2.315(4) . ?
Tb1 O4 2.332(4) . ?
Tb1 O3 2.354(4) . ?
Tb1 N1 2.472(5) . ?
C1 F1 1.260(14) . ?
C1 F2 1.278(13) . ?
C1 F3 1.309(13) . ?
C1 C2 1.531(12) . ?
C2 F4 1.318(9) . ?
C2 F5 1.339(9) . ?
C2 C3 1.522(11) . ?
C3 F6 1.355(9) . ?
C3 F7 1.363(8) . ?
C3 C4 1.511(10) . ?
C4 O1 1.272(8) . ?
C4 C5 1.372(10) . ?
C5 C6 1.409(11) . ?
C5 H5 0.9500 . ?
C6 O2 1.244(8) . ?
C6 C7 1.540(11) . ?
C7 C8B 1.517(11) . ?
C7 C9C 1.520(11) . ?
C7 C10C 1.527(11) . ?
C7 C8A 1.528(11) . ?
C7 C10A 1.532(11) . ?
C7 C9B 1.539(11) . ?
C7 C9A 1.540(11) . ?
C7 C10B 1.541(11) . ?
C7 C8C 1.550(11) . ?
C8A H8A1 0.9800 . ?
C8A H8A2 0.9800 . ?
C8A H8A3 0.9800 . ?
C9A H9A1 0.9800 . ?
C9A H9A2 0.9800 . ?
C9A H9A3 0.9800 . ?
C10A H10A 0.9800 . ?
C10A H10B 0.9800 . ?
C10A H10C 0.9800 . ?
C8B H8B1 0.9800 . ?
C8B H8B2 0.9800 . ?
C8B H8B3 0.9800 . ?
C9B H9B1 0.9800 . ?
C9B H9B2 0.9800 . ?
C9B H9B3 0.9800 . ?
C10B H10D 0.9800 . ?
C10B H10E 0.9800 . ?
C10B H10F 0.9800 . ?
C8C H8C1 0.9800 . ?
C8C H8C2 0.9800 . ?
C8C H8C3 0.9800 . ?
C9C H9C1 0.9800 . ?
C9C H9C2 0.9800 . ?
C9C H9C3 0.9800 . ?
C10C H10G 0.9800 . ?
C10C H10H 0.9800 . ?
C10C H10I 0.9800 . ?
C11 F9 1.308(11) . ?
C11 F10 1.326(10) . ?
C11 F8 1.327(11) . ?
C11 C12 1.514(12) . ?
C12 F11 1.353(8) . ?
C12 F12 1.356(9) . ?
C12 C13 1.528(11) . ?
C13 F13 1.350(8) . ?
C13 F14 1.374(8) . ?
C13 C14 1.530(8) . ?
C14 O3 1.275(7) . ?
C14 C15 1.359(9) . ?
C15 C16 1.440(9) . ?
C15 H15 0.9500 . ?
C16 O4 1.238(7) . ?
C16 C17 1.536(8) . ?
C17 C20 1.531(10) . ?
C17 C18 1.532(11) . ?
C17 C19 1.532(10) . ?
C18 H18A 0.9800 . ?
C18 H18B 0.9800 . ?
C18 H18C 0.9800 . ?
C19 H19A 0.9800 . ?
C19 H19B 0.9800 . ?
C19 H19C 0.9800 . ?
C20 H20A 0.9800 . ?
C20 H20B 0.9800 . ?
C20 H20C 0.9800 . ?
C21 F15 1.242(14) . ?
C21 F16 1.281(13) . ?
C21 F17 1.345(15) . ?
C21 C22 1.543(13) . ?
C22 F19 1.334(10) . ?
C22 F18 1.342(9) . ?
C22 C23 1.528(11) . ?
C23 F21 1.346(8) . ?
C23 F20 1.354(8) . ?
C23 C24 1.552(9) . ?
C24 O5 1.276(7) . ?
C24 C25 1.367(9) . ?
C25 C26 1.414(9) . ?
C25 H25 0.9500 . ?
C26 O6 1.256(7) . ?
C26 C27 1.532(9) . ?
C27 C28 1.466(12) . ?
C27 C30 1.469(14) . ?
C27 C29 1.539(15) . ?
C28 H28A 0.9800 . ?
C28 H28B 0.9800 . ?
C28 H28C 0.9800 . ?
C29 H29A 0.9800 . ?
C29 H29B 0.9800 . ?
C29 H29C 0.9800 . ?
C30 H30A 0.9800 . ?
C30 H30B 0.9800 . ?
C30 H30C 0.9800 . ?
C31 N1 1.328(7) . ?
C31 N2 1.346(8) . ?
C31 H31 0.9500 . ?
C32 C33 1.395(8) . ?
C32 N1 1.396(7) . ?
C32 C37 1.400(8) . ?
C33 C34 1.372(9) . ?
C33 H33 0.9500 . ?
C34 C35 1.394(10) . ?
C34 H34 0.9500 . ?
C35 C36 1.370(10) . ?
C35 H35 0.9500 . ?
C36 C37 1.396(8) . ?
C36 H36 0.9500 . ?
C37 N2 1.375(8) . ?
N2 H2N 0.82(7) . ?

loop_
_geom_hbond_atom_site_label_D
_geom_hbond_atom_site_label_H
_geom_hbond_atom_site_label_A
_geom_hbond_distance_DH
_geom_hbond_distance_HA
_geom_hbond_distance_DA
_geom_hbond_angle_DHA
_geom_hbond_site_symmetry_A
_geom_hbond_publ_flag
C31 H31 O5 0.95 2.38 2.921(7) 116.0 . yes
C31 H31 F12 0.95 2.60 3.147(7) 116.7 3_666 yes
N2 H2N O3 0.82(7) 2.22(7) 2.982(6) 155(6) 3_666 yes
N2 H2N F12 0.82(7) 2.57(7) 3.117(7) 126(6) 3_666 yes
N2 H2N F14 0.82(7) 2.42(7) 3.007(7) 129(6) 3_666 yes

loop_
_geom_torsion_atom_site_label_1
_geom_torsion_atom_site_label_2
_geom_torsion_atom_site_label_3
_geom_torsion_atom_site_label_4
_geom_torsion
_geom_torsion_site_symmetry_1
_geom_torsion_site_symmetry_2
_geom_torsion_site_symmetry_3
_geom_torsion_site_symmetry_4
_geom_torsion_publ_flag
F1 C1 C2 F4 -67.2(13) . . . . ?
F2 C1 C2 F4 172.9(11) . . . . ?
F3 C1 C2 F4 53.7(12) . . . . ?
F1 C1 C2 F5 179.3(11) . . . . ?
F2 C1 C2 F5 59.4(13) . . . . ?
F3 C1 C2 F5 -59.8(11) . . . . ?
F1 C1 C2 C3 58.6(14) . . . . ?
F2 C1 C2 C3 -61.3(14) . . . . ?
F3 C1 C2 C3 179.5(9) . . . . ?
F4 C2 C3 F6 66.3(8) . . . . ?
F5 C2 C3 F6 -178.1(6) . . . . ?
C1 C2 C3 F6 -58.7(10) . . . . ?
F4 C2 C3 F7 179.3(7) . . . . ?
F5 C2 C3 F7 -65.1(8) . . . . ?
C1 C2 C3 F7 54.4(10) . . . . ?
F4 C2 C3 C4 -57.3(9) . . . . ?
F5 C2 C3 C4 58.3(8) . . . . ?
C1 C2 C3 C4 177.8(8) . . . . ?
F6 C3 C4 O1 -46.6(8) . . . . ?
F7 C3 C4 O1 -164.1(6) . . . . ?
C2 C3 C4 O1 75.7(8) . . . . ?
F6 C3 C4 C5 134.3(7) . . . . ?
F7 C3 C4 C5 16.8(10) . . . . ?
C2 C3 C4 C5 -103.4(8) . . . . ?
O1 C4 C5 C6 0.9(12) . . . . ?
C3 C4 C5 C6 179.8(7) . . . . ?
C4 C5 C6 O2 -0.8(13) . . . . ?
C4 C5 C6 C7 177.8(7) . . . . ?
O2 C6 C7 C8B 102.4(17) . . . . ?
C5 C6 C7 C8B -76.3(17) . . . . ?
O2 C6 C7 C9C -91.9(15) . . . . ?
C5 C6 C7 C9C 89.5(16) . . . . ?
O2 C6 C7 C10C 32.3(15) . . . . ?
C5 C6 C7 C10C -146.3(14) . . . . ?
O2 C6 C7 C8A -167(2) . . . . ?
C5 C6 C7 C8A 14(2) . . . . ?
O2 C6 C7 C10A 69(2) . . . . ?
C5 C6 C7 C10A -109(2) . . . . ?
O2 C6 C7 C9B -135.0(16) . . . . ?
C5 C6 C7 C9B 46.4(17) . . . . ?
O2 C6 C7 C9A -47(2) . . . . ?
C5 C6 C7 C9A 135(2) . . . . ?
O2 C6 C7 C10B -19.1(16) . . . . ?
C5 C6 C7 C10B 162.2(15) . . . . ?
O2 C6 C7 C8C 147.9(13) . . . . ?
C5 C6 C7 C8C -30.7(14) . . . . ?
F9 C11 C12 F11 69.2(9) . . . . ?
F10 C11 C12 F11 -171.8(7) . . . . ?
F8 C11 C12 F11 -54.2(10) . . . . ?
F9 C11 C12 F12 -176.3(7) . . . . ?
F10 C11 C12 F12 -57.3(9) . . . . ?
F8 C11 C12 F12 60.3(9) . . . . ?
F9 C11 C12 C13 -53.2(10) . . . . ?
F10 C11 C12 C13 65.9(10) . . . . ?
F8 C11 C12 C13 -176.6(7) . . . . ?
F11 C12 C13 F13 -51.8(7) . . . . ?
F12 C12 C13 F13 -168.0(5) . . . . ?
C11 C12 C13 F13 69.6(8) . . . . ?
F11 C12 C13 F14 60.9(7) . . . . ?
F12 C12 C13 F14 -55.3(7) . . . . ?
C11 C12 C13 F14 -177.8(6) . . . . ?
F11 C12 C13 C14 -178.7(6) . . . . ?
F12 C12 C13 C14 65.0(8) . . . . ?
C11 C12 C13 C14 -57.4(9) . . . . ?
F13 C13 C14 O3 164.9(5) . . . . ?
F14 C13 C14 O3 47.7(7) . . . . ?
C12 C13 C14 O3 -70.9(7) . . . . ?
F13 C13 C14 C15 -16.8(9) . . . . ?
F14 C13 C14 C15 -133.9(6) . . . . ?
C12 C13 C14 C15 107.5(7) . . . . ?
O3 C14 C15 C16 3.6(12) . . . . ?
C13 C14 C15 C16 -174.4(6) . . . . ?
C14 C15 C16 O4 -1.9(11) . . . . ?
C14 C15 C16 C17 177.8(7) . . . . ?
O4 C16 C17 C20 -2.6(9) . . . . ?
C15 C16 C17 C20 177.8(6) . . . . ?
O4 C16 C17 C18 118.8(7) . . . . ?
C15 C16 C17 C18 -60.8(8) . . . . ?
O4 C16 C17 C19 -121.1(7) . . . . ?
C15 C16 C17 C19 59.2(8) . . . . ?
F15 C21 C22 F19 173.6(11) . . . . ?
F16 C21 C22 F19 -57.4(14) . . . . ?
F17 C21 C22 F19 55.7(11) . . . . ?
F15 C21 C22 F18 57.6(15) . . . . ?
F16 C21 C22 F18 -173.4(11) . . . . ?
F17 C21 C22 F18 -60.3(11) . . . . ?
F15 C21 C22 C23 -62.6(14) . . . . ?
F16 C21 C22 C23 66.4(14) . . . . ?
F17 C21 C22 C23 179.5(8) . . . . ?
F19 C22 C23 F21 68.3(8) . . . . ?
F18 C22 C23 F21 -175.3(6) . . . . ?
C21 C22 C23 F21 -55.4(9) . . . . ?
F19 C22 C23 F20 -176.6(6) . . . . ?
F18 C22 C23 F20 -60.1(8) . . . . ?
C21 C22 C23 F20 59.8(9) . . . . ?
F19 C22 C23 C24 -53.5(8) . . . . ?
F18 C22 C23 C24 62.9(8) . . . . ?
C21 C22 C23 C24 -177.2(7) . . . . ?
F21 C23 C24 O5 -34.7(8) . . . . ?
F20 C23 C24 O5 -152.9(6) . . . . ?
C22 C23 C24 O5 85.8(7) . . . . ?
F21 C23 C24 C25 146.1(7) . . . . ?
F20 C23 C24 C25 27.9(9) . . . . ?
C22 C23 C24 C25 -93.4(8) . . . . ?
O5 C24 C25 C26 5.4(12) . . . . ?
C23 C24 C25 C26 -175.5(6) . . . . ?
C24 C25 C26 O6 -2.0(11) . . . . ?
C24 C25 C26 C27 173.6(7) . . . . ?
O6 C26 C27 C28 -153.1(9) . . . . ?
C25 C26 C27 C28 31.2(12) . . . . ?
O6 C26 C27 C30 -20.6(12) . . . . ?
C25 C26 C27 C30 163.7(9) . . . . ?
O6 C26 C27 C29 89.7(10) . . . . ?
C25 C26 C27 C29 -86.0(10) . . . . ?
N1 C32 C33 C34 -176.7(6) . . . . ?
C37 C32 C33 C34 0.6(9) . . . . ?
C32 C33 C34 C35 -0.6(10) . . . . ?
C33 C34 C35 C36 -0.2(11) . . . . ?
C34 C35 C36 C37 0.9(10) . . . . ?
C35 C36 C37 N2 177.5(7) . . . . ?
C35 C36 C37 C32 -0.9(9) . . . . ?
C33 C32 C37 N2 -178.7(5) . . . . ?
N1 C32 C37 N2 -0.8(6) . . . . ?
C33 C32 C37 C36 0.1(9) . . . . ?
N1 C32 C37 C36 177.9(5) . . . . ?
N2 C31 N1 C32 0.2(7) . . . . ?
N2 C31 N1 Tb1 172.9(4) . . . . ?
C33 C32 N1 C31 177.9(6) . . . . ?
C37 C32 N1 C31 0.4(6) . . . . ?
C33 C32 N1 Tb1 5.6(9) . . . . ?
C37 C32 N1 Tb1 -171.9(4) . . . . ?
N1 C31 N2 C37 -0.7(7) . . . . ?
C36 C37 N2 C31 -177.7(7) . . . . ?
C32 C37 N2 C31 0.9(6) . . . . ?
C5 C4 O1 Tb1 16.8(11) . . . . ?
C3 C4 O1 Tb1 -162.2(4) . . . . ?
C5 C6 O2 Tb1 -17.7(12) . . . . ?
C7 C6 O2 Tb1 163.7(5) . . . . ?
C15 C14 O3 Tb1 4.0(10) . . . . ?
C13 C14 O3 Tb1 -177.9(4) . . . . ?
C15 C16 O4 Tb1 -8.3(10) . . . . ?
C17 C16 O4 Tb1 172.1(4) . . . . ?
C25 C24 O5 Tb1 11.4(11) . . . . ?
C23 C24 O5 Tb1 -167.7(4) . . . . ?
C25 C26 O6 Tb1 -19.4(10) . . . . ?
C27 C26 O6 Tb1 165.0(5) . . . . ?
